data_1504911
loop_
_publ_author_name
'Kise, Naoki'
'Mano, Toshiyuki'
'Sakurai, Toshihiko'

_publ_section_title
;
 Electroreductive intramolecular coupling of 1-indolealkanones.
;
_journal_issue 20
_journal_name_full 'Organic letters'
_journal_page_first 4617
_journal_page_last 4620
_journal_paper_doi 10.1021/ol801876k
_journal_volume 10
_journal_year 2008
_chemical_absolute_configuration rm
_chemical_formula_moiety 'C13 H18 Cl N O'
_chemical_formula_sum 'C13 H18 Cl N O'
_chemical_formula_weight 239.73
_chemical_name_systematic
; 
 ? 
;
_space_group_IT_number 19
_symmetry_cell_setting orthorhombic
_symmetry_space_group_name_Hall 'P 2ac 2ab'
_symmetry_space_group_name_H-M 'P 21 21 21'
_atom_sites_solution_hydrogens geom
_atom_sites_solution_primary direct
_atom_sites_solution_secondary difmap
_audit_creation_method SHELXL-97
_cell_angle_alpha 90.00
_cell_angle_beta 90.00
_cell_angle_gamma 90.00
_cell_formula_units_Z 4
_cell_length_a 8.0180(5)
_cell_length_b 10.5735(8)
_cell_length_c 14.6209(8)
_cell_measurement_temperature 298(2)
_cell_volume 1239.54(14)
_computing_cell_refinement PROCESS-AUTO
_computing_data_collection PROCESS-AUTO
_computing_data_reduction PROCESS-AUTO
_computing_publication_material yadokari-XG
_computing_structure_refinement 'SHELXL-97 (Sheldrick, 1997)'
_computing_structure_solution 'SHELXS-97 (Sheldrick, 1990)'
_diffrn_ambient_temperature 298(2)
_diffrn_detector_area_resol_mean 10.00
_diffrn_measured_fraction_theta_full 0.993
_diffrn_measured_fraction_theta_max 0.993
_diffrn_measurement_device_type 'Rigaku RAXIS-RAPID'
_diffrn_measurement_method \w
_diffrn_radiation_monochromator graphite
_diffrn_radiation_source 'fine-focus sealed tube'
_diffrn_radiation_type MoK\a
_diffrn_radiation_wavelength 0.71075
_diffrn_reflns_av_R_equivalents 0.0263
_diffrn_reflns_av_sigmaI/netI 0.0211
_diffrn_reflns_limit_h_max 10
_diffrn_reflns_limit_h_min -9
_diffrn_reflns_limit_k_max 13
_diffrn_reflns_limit_k_min -13
_diffrn_reflns_limit_l_max 18
_diffrn_reflns_limit_l_min -18
_diffrn_reflns_number 12168
_diffrn_reflns_theta_full 27.46
_diffrn_reflns_theta_max 27.46
_diffrn_reflns_theta_min 3.19
_exptl_absorpt_coefficient_mu 0.287
_exptl_absorpt_correction_T_max 0.9447
_exptl_absorpt_correction_T_min 0.8937
_exptl_absorpt_correction_type multi-scan
_exptl_absorpt_process_details
;
    Higashi, T. (1995). Program for Absorption Correction.
    Rigaku Corporation, Tokyo, Japan.
;
_exptl_crystal_colour colorless
_exptl_crystal_density_diffrn 1.285
_exptl_crystal_density_method 'not measured'
_exptl_crystal_description block
_exptl_crystal_F_000 512
_exptl_crystal_size_max 0.40
_exptl_crystal_size_mid 0.20
_exptl_crystal_size_min 0.20
_refine_diff_density_max 0.189
_refine_diff_density_min -0.171
_refine_diff_density_rms 0.028
_refine_ls_abs_structure_details 'Flack H D (1983), Acta Cryst. A39, 876-881'
_refine_ls_abs_structure_Flack 0.94(6)
_refine_ls_extinction_method none
_refine_ls_goodness_of_fit_ref 1.050
_refine_ls_hydrogen_treatment mixed
_refine_ls_matrix_type full
_refine_ls_number_parameters 151
_refine_ls_number_reflns 2825
_refine_ls_number_restraints 0
_refine_ls_restrained_S_all 1.050
_refine_ls_R_factor_all 0.0408
_refine_ls_R_factor_gt 0.0329
_refine_ls_shift/su_max 0.001
_refine_ls_shift/su_mean 0.000
_refine_ls_structure_factor_coef Fsqd
_refine_ls_weighting_details 'calc w=1/[\s^2^(Fo^2^)+(0.0400P)^2^+0.1233P] where P=(Fo^2^+2Fc^2^)/3'
_refine_ls_weighting_scheme calc
_refine_ls_wR_factor_gt 0.0735
_refine_ls_wR_factor_ref 0.0757
_reflns_number_gt 2463
_reflns_number_total 2825
_reflns_threshold_expression >2sigma(I)
_cod_data_source_file ol801876k_si_003.cif
_cod_data_source_block 5HCl
_cod_database_code 1504911

loop_
_symmetry_equiv_pos_as_xyz
'x, y, z'
'-x+1/2, -y, z+1/2'
'x+1/2, -y+1/2, -z'
'-x, y+1/2, -z+1/2'

loop_
_atom_site_label
_atom_site_type_symbol
_atom_site_fract_x
_atom_site_fract_y
_atom_site_fract_z
_atom_site_U_iso_or_equiv
_atom_site_adp_type
_atom_site_occupancy
_atom_site_symmetry_multiplicity
_atom_site_calc_flag
_atom_site_refinement_flags
N1 N 0.20040(15) 0.18663(12) 0.82444(8) 0.0325(3) Uani 1 1 d .
H1 H 0.098(3) 0.2038(18) 0.8156(13) 0.053(5) Uiso 1 1 d .
C1 C 0.22559(18) 0.06838(16) 0.87576(10) 0.0351(4) Uani 1 1 d .
C2 C 0.1555(2) -0.04656(17) 0.85561(12) 0.0433(4) Uani 1 1 d .
H2 H 0.0793 -0.0558 0.8081 0.052 Uiso 1 1 calc R
C3 C 0.2034(2) -0.14830(19) 0.90931(13) 0.0495(4) Uani 1 1 d .
H3 H 0.1579 -0.2279 0.8986 0.059 Uiso 1 1 calc R
C4 C 0.3186(3) -0.13200(18) 0.97896(12) 0.0501(4) Uani 1 1 d .
H4 H 0.3491 -0.2013 1.0144 0.060 Uiso 1 1 calc R
C5 C 0.3892(2) -0.01613(19) 0.99706(12) 0.0475(4) Uani 1 1 d .
H5 H 0.4663 -0.0070 1.0441 0.057 Uiso 1 1 calc R
C6 C 0.34323(18) 0.08683(16) 0.94400(10) 0.0370(3) Uani 1 1 d .
C7 C 0.4032(2) 0.22081(17) 0.94337(10) 0.0400(4) Uani 1 1 d .
H6 H 0.5104 0.2281 0.9131 0.048 Uiso 1 1 calc R
H7 H 0.4122 0.2542 1.0050 0.048 Uiso 1 1 calc R
C8 C 0.26603(18) 0.28826(16) 0.88926(10) 0.0334(3) Uani 1 1 d .
H8 H 0.1760 0.3062 0.9327 0.040 Uiso 1 1 calc R
C9 C 0.30672(19) 0.41302(16) 0.84182(10) 0.0361(3) Uani 1 1 d .
O1 O 0.14673(12) 0.46639(11) 0.82126(8) 0.0427(3) Uani 1 1 d .
H9 H 0.1584 0.5267 0.7866 0.064 Uiso 1 1 calc R
C10 C 0.3995(2) 0.49887(19) 0.90856(13) 0.0536(5) Uani 1 1 d .
H10 H 0.4047 0.5830 0.8840 0.080 Uiso 1 1 calc R
H11 H 0.5105 0.4673 0.9176 0.080 Uiso 1 1 calc R
H12 H 0.3415 0.5003 0.9660 0.080 Uiso 1 1 calc R
C11 C 0.4043(2) 0.39371(17) 0.75331(11) 0.0427(4) Uani 1 1 d .
H13 H 0.4203 0.4746 0.7233 0.051 Uiso 1 1 calc R
H14 H 0.5133 0.3590 0.7673 0.051 Uiso 1 1 calc R
C12 C 0.3123(2) 0.30453(17) 0.68935(11) 0.0437(4) Uani 1 1 d .
H15 H 0.2041 0.3398 0.6743 0.052 Uiso 1 1 calc R
H16 H 0.3751 0.2949 0.6331 0.052 Uiso 1 1 calc R
C13 C 0.2902(2) 0.17780(17) 0.73398(10) 0.0439(4) Uani 1 1 d .
H17 H 0.3989 0.1397 0.7436 0.053 Uiso 1 1 calc R
H18 H 0.2276 0.1231 0.6933 0.053 Uiso 1 1 calc R
Cl1 Cl -0.17957(5) 0.19468(5) 0.81279(3) 0.05038(13) Uani 1 1 d .

loop_
_atom_site_aniso_label
_atom_site_aniso_U_11
_atom_site_aniso_U_22
_atom_site_aniso_U_33
_atom_site_aniso_U_23
_atom_site_aniso_U_13
_atom_site_aniso_U_12
N1 0.0257(6) 0.0382(7) 0.0337(6) -0.0010(6) -0.0029(5) 0.0014(5)
C1 0.0300(7) 0.0414(10) 0.0338(7) 0.0041(7) 0.0011(6) 0.0042(6)
C2 0.0417(9) 0.0431(10) 0.0452(8) -0.0009(7) -0.0065(8) -0.0020(7)
C3 0.0522(10) 0.0425(10) 0.0539(10) 0.0046(8) 0.0017(9) -0.0005(8)
C4 0.0540(10) 0.0518(11) 0.0444(9) 0.0149(8) 0.0014(9) 0.0070(9)
C5 0.0449(9) 0.0594(12) 0.0383(9) 0.0111(8) -0.0061(8) 0.0012(8)
C6 0.0306(7) 0.0488(9) 0.0318(7) 0.0019(7) 0.0006(6) 0.0004(7)
C7 0.0362(8) 0.0502(11) 0.0336(8) -0.0003(7) -0.0056(7) -0.0034(7)
C8 0.0276(7) 0.0417(10) 0.0308(7) -0.0050(7) 0.0030(6) -0.0013(6)
C9 0.0295(7) 0.0388(8) 0.0400(8) -0.0015(7) 0.0018(6) -0.0012(7)
O1 0.0344(5) 0.0425(7) 0.0511(7) 0.0033(5) 0.0055(5) 0.0055(5)
C10 0.0543(11) 0.0500(12) 0.0567(11) -0.0046(9) -0.0045(9) -0.0119(9)
C11 0.0333(8) 0.0496(11) 0.0453(9) 0.0062(8) 0.0072(7) -0.0012(7)
C12 0.0470(8) 0.0511(9) 0.0329(7) 0.0006(7) 0.0070(7) 0.0067(8)
C13 0.0530(10) 0.0473(10) 0.0313(7) -0.0035(7) 0.0021(7) 0.0094(8)
Cl1 0.03424(19) 0.0584(3) 0.0585(2) -0.0124(2) -0.00414(19) 0.00238(19)

loop_
_atom_type_symbol
_atom_type_description
_atom_type_scat_dispersion_real
_atom_type_scat_dispersion_imag
_atom_type_scat_source
C C 0.0033 0.0016 'International Tables Vol C Tables 4.2.6.8 and 6.1.1.4'
H H 0.0000 0.0000 'International Tables Vol C Tables 4.2.6.8 and 6.1.1.4'
N N 0.0061 0.0033 'International Tables Vol C Tables 4.2.6.8 and 6.1.1.4'
O O 0.0106 0.0060 'International Tables Vol C Tables 4.2.6.8 and 6.1.1.4'
Cl Cl 0.1484 0.1585 'International Tables Vol C Tables 4.2.6.8 and 6.1.1.4'

loop_
_geom_angle_atom_site_label_1
_geom_angle_atom_site_label_2
_geom_angle_atom_site_label_3
_geom_angle
C1 N1 C13 109.20(12)
C1 N1 C8 103.54(11)
C13 N1 C8 115.04(12)
C1 N1 H1 113.0(14)
C13 N1 H1 109.9(13)
C8 N1 H1 106.1(13)
C2 C1 C6 123.93(15)
C2 C1 N1 125.94(13)
C6 C1 N1 109.91(14)
C1 C2 C3 116.91(16)
C1 C2 H2 121.5
C3 C2 H2 121.5
C4 C3 C2 120.29(18)
C4 C3 H3 119.9
C2 C3 H3 119.9
C5 C4 C3 121.77(17)
C5 C4 H4 119.1
C3 C4 H4 119.1
C4 C5 C6 118.85(16)
C4 C5 H5 120.6
C6 C5 H5 120.6
C5 C6 C1 118.22(16)
C5 C6 C7 131.41(15)
C1 C6 C7 110.32(14)
C6 C7 C8 102.32(13)
C6 C7 H6 111.3
C8 C7 H6 111.3
C6 C7 H7 111.3
C8 C7 H7 111.3
H6 C7 H7 109.2
C9 C8 N1 113.59(12)
C9 C8 C7 118.95(13)
N1 C8 C7 103.92(13)
C9 C8 H8 106.5
N1 C8 H8 106.5
C7 C8 H8 106.5
O1 C9 C8 104.14(12)
O1 C9 C11 109.49(13)
C8 C9 C11 112.30(14)
O1 C9 C10 109.63(14)
C8 C9 C10 109.14(13)
C11 C9 C10 111.84(14)
C9 O1 H9 109.5
C9 C10 H10 109.5
C9 C10 H11 109.5
H10 C10 H11 109.5
C9 C10 H12 109.5
H10 C10 H12 109.5
H11 C10 H12 109.5
C12 C11 C9 110.88(13)
C12 C11 H13 109.5
C9 C11 H13 109.5
C12 C11 H14 109.5
C9 C11 H14 109.5
H13 C11 H14 108.1
C13 C12 C11 110.11(14)
C13 C12 H15 109.6
C11 C12 H15 109.6
C13 C12 H16 109.6
C11 C12 H16 109.6
H15 C12 H16 108.2
C12 C13 N1 112.47(13)
C12 C13 H17 109.1
N1 C13 H17 109.1
C12 C13 H18 109.1
N1 C13 H18 109.1
H17 C13 H18 107.8

loop_
_geom_bond_atom_site_label_1
_geom_bond_atom_site_label_2
_geom_bond_distance
N1 C1 1.472(2)
N1 C13 1.509(2)
N1 C8 1.526(2)
N1 H1 0.85(2)
C1 C2 1.371(2)
C1 C6 1.387(2)
C2 C3 1.386(3)
C2 H2 0.9300
C3 C4 1.386(3)
C3 H3 0.9300
C4 C5 1.375(3)
C4 H4 0.9300
C5 C6 1.387(2)
C5 H5 0.9300
C6 C7 1.496(2)
C7 C8 1.531(2)
C7 H6 0.9700
C7 H7 0.9700
C8 C9 1.526(2)
C8 H8 0.9800
C9 O1 1.4333(18)
C9 C11 1.526(2)
C9 C10 1.526(2)
O1 H9 0.8200
C10 H10 0.9600
C10 H11 0.9600
C10 H12 0.9600
C11 C12 1.519(2)
C11 H13 0.9700
C11 H14 0.9700
C12 C13 1.501(2)
C12 H15 0.9700
C12 H16 0.9700
C13 H17 0.9700
C13 H18 0.9700

loop_
_geom_torsion_atom_site_label_1
_geom_torsion_atom_site_label_2
_geom_torsion_atom_site_label_3
_geom_torsion_atom_site_label_4
_geom_torsion
C13 N1 C1 C2 -71.67(19)
C8 N1 C1 C2 165.32(15)
C13 N1 C1 C6 103.20(15)
C8 N1 C1 C6 -19.82(15)
C6 C1 C2 C3 1.9(2)
N1 C1 C2 C3 176.11(15)
C1 C2 C3 C4 -0.8(3)
C2 C3 C4 C5 -0.2(3)
C3 C4 C5 C6 0.0(3)
C4 C5 C6 C1 1.0(2)
C4 C5 C6 C7 -176.26(18)
C2 C1 C6 C5 -2.1(2)
N1 C1 C6 C5 -177.09(14)
C2 C1 C6 C7 175.75(15)
N1 C1 C6 C7 0.76(17)
C5 C6 C7 C8 -164.06(17)
C1 C6 C7 C8 18.47(16)
C1 N1 C8 C9 161.13(12)
C13 N1 C8 C9 42.06(17)
C1 N1 C8 C7 30.40(13)
C13 N1 C8 C7 -88.66(15)
C6 C7 C8 C9 -157.01(13)
C6 C7 C8 N1 -29.55(14)
N1 C8 C9 O1 73.03(14)
C7 C8 C9 O1 -164.19(13)
N1 C8 C9 C11 -45.35(17)
C7 C8 C9 C11 77.44(17)
N1 C8 C9 C10 -169.96(13)
C7 C8 C9 C10 -47.17(18)
O1 C9 C11 C12 -60.17(18)
C8 C9 C11 C12 55.00(18)
C10 C9 C11 C12 178.10(15)
C9 C11 C12 C13 -60.48(18)
C11 C12 C13 N1 56.59(18)
C1 N1 C13 C12 -163.79(13)
C8 N1 C13 C12 -47.92(18)
